data_7117659
loop_
_publ_author_name
'Mizuho Sugiuchi'
'Yukatsu Shichibu'
'Takayuki Nakanishi'
'Yasuchika Hasegawa'
'Katsuaki Konishi'

_publ_section_title
;
 Cluster-pi electronic interaction in a superatomic Au13 cluster bearing
 sigma-bonded acetylide ligands
;
_journal_name_full Chem.Commun.
_journal_page_first 13519
_journal_paper_doi 10.1039/C5cc04312C
_journal_volume 51
_journal_year 2015
_chemical_formula_sum 'C162 H162 Au13 F18 N4 O2 P13'
_chemical_formula_weight 5502.12
_space_group_crystal_system monoclinic
_space_group_IT_number 15
_space_group_name_Hall '-C 2yc'
_space_group_name_H-M_alt 'C 1 2/c 1'
_symmetry_space_group_name_Hall '-C 2yc'
_symmetry_space_group_name_H-M 'C 1 2/c 1'
_atom_sites_solution_hydrogens geom
_atom_sites_solution_primary direct
_atom_sites_solution_secondary difmap
_audit_update_record
;
2015-05-23 deposited with the CCDC.
2015-06-30 downloaded from the CCDC.
;
_cell_angle_alpha 90
_cell_angle_beta 96.8650(9)
_cell_angle_gamma 90
_cell_formula_units_Z 4
_cell_length_a 25.720(2)
_cell_length_b 21.2708(18)
_cell_length_c 31.007(3)
_cell_measurement_reflns_used 209
_cell_measurement_temperature 90.(2)
_cell_measurement_theta_max 19.5408
_cell_measurement_theta_min 2.7357
_cell_volume 16842(3)
_computing_cell_refinement 'SAINT V8.34A (Bruker AXS Inc., 2013)'
_computing_data_collection 'Bruker SMART APEXII'
_computing_data_reduction 'SAINT V8.34A (Bruker AXS Inc., 2013)'
_computing_molecular_graphics 'XSHELL V6.3.1 (BruekrAXS)'
_computing_publication_material 'Generate Report (Bruker AXS)'
_computing_structure_refinement 'SHELXL-2013 (Sheldrick, 2013)'
_computing_structure_solution 'SHELXS-2013 (Sheldrick, 2013)'
_diffrn_ambient_temperature 90.(2)
_diffrn_detector_area_resol_mean 8.3333
_diffrn_measured_fraction_theta_full 0.996
_diffrn_measured_fraction_theta_max 0.996
_diffrn_measurement_device_type 'Bruker D8 goniometer'
_diffrn_measurement_method 'omega scans'
_diffrn_radiation_monochromator graphite
_diffrn_radiation_type 'Mo K\a'
_diffrn_radiation_wavelength 0.71073
_diffrn_reflns_av_R_equivalents 0.0662
_diffrn_reflns_av_unetI/netI 0.0913
_diffrn_reflns_limit_h_max 32
_diffrn_reflns_limit_h_min -21
_diffrn_reflns_limit_k_max 26
_diffrn_reflns_limit_k_min -21
_diffrn_reflns_limit_l_max 38
_diffrn_reflns_limit_l_min -38
_diffrn_reflns_number 44566
_diffrn_reflns_theta_full 26.37
_diffrn_reflns_theta_max 26.37
_diffrn_reflns_theta_min 1.25
_diffrn_source 'sealed tube'
_exptl_absorpt_coefficient_mu 11.468
_exptl_absorpt_correction_T_max 0.34
_exptl_absorpt_correction_T_min 0.19
_exptl_absorpt_correction_type multi-scan
_exptl_absorpt_process_details 'SADABS V2012/1 (Bruker AXS Inc.)'
_exptl_crystal_colour red
_exptl_crystal_density_diffrn 2.170
_exptl_crystal_density_method 'not measured'
_exptl_crystal_description block
_exptl_crystal_F_000 10248
_exptl_crystal_size_max 0.190
_exptl_crystal_size_mid 0.170
_exptl_crystal_size_min 0.120
_refine_diff_density_max 4.394
_refine_diff_density_min -5.426
_refine_ls_extinction_method none
_refine_ls_goodness_of_fit_ref 0.945
_refine_ls_hydrogen_treatment constr
_refine_ls_matrix_type full
_refine_ls_number_parameters 945
_refine_ls_number_reflns 17155
_refine_ls_number_restraints 1407
_refine_ls_restrained_S_all 0.916
_refine_ls_R_factor_all 0.1457
_refine_ls_R_factor_gt 0.0651
_refine_ls_shift/su_max 0.002
_refine_ls_shift/su_mean 0.000
_refine_ls_structure_factor_coef Fsqd
_refine_ls_weighting_details 'w=1/[\s^2^(Fo^2^)+(0.1328P)^2^+1211.0684P] where P=(Fo^2^+2Fc^2^)/3'
_refine_ls_weighting_scheme calc
_refine_ls_wR_factor_gt 0.1924
_refine_ls_wR_factor_ref 0.2604
_reflns_number_gt 8946
_reflns_number_total 17155
_reflns_threshold_expression 'I > 2\s(I)'
_cod_data_source_file c5cc04312c2.cif
_cod_data_source_block exp755
_cod_original_cell_volume 16842.(2)
_cod_database_code 7117659

loop_
_space_group_symop_operation_xyz
'x, y, z'
'-x, y, -z+1/2'
'x+1/2, y+1/2, z'
'-x+1/2, y+1/2, -z+1/2'
'-x, -y, -z'
'x, -y, z-1/2'
'-x+1/2, -y+1/2, -z'
'x+1/2, -y+1/2, z-1/2'

loop_
_atom_site_type_symbol
_atom_site_label
_atom_site_fract_x
_atom_site_fract_y
_atom_site_fract_z
_atom_site_U_iso_or_equiv
_atom_site_adp_type
_atom_site_calc_flag
_atom_site_refinement_flags_adp
_atom_site_refinement_flags_occupancy
_atom_site_refinement_flags_posn
_atom_site_occupancy
_atom_site_disorder_assembly
_atom_site_disorder_group
C C3K 0.7708(8) 0.1032(12) 0.8732(8) 0.098(9) Uani d U . G 1 . .
C C4K 0.7778(9) 0.0705(12) 0.9122(8) 0.115(11) Uani d U . G 1 . .
H H4K 0.8113 0.0544 0.9228 0.138 Uiso calc U . R 1 . .
C C5K 0.7356(12) 0.0613(13) 0.9357(7) 0.126(12) Uani d U . G 1 . .
H H5K 0.7404 0.0389 0.9624 0.152 Uiso calc U . R 1 . .
C C6K 0.6865(10) 0.0848(14) 0.9202(9) 0.132(13) Uani d U . G 1 . .
H H6K 0.6578 0.0785 0.9362 0.158 Uiso calc U . R 1 . .
C C7K 0.6796(7) 0.1176(13) 0.8811(10) 0.132(13) Uani d U . G 1 . .
H H7K 0.646 0.1336 0.8705 0.158 Uiso calc U . R 1 . .
C C8K 0.7217(9) 0.1268(12) 0.8576(7) 0.118(11) Uani d U . G 1 . .
H H8K 0.7169 0.1491 0.8309 0.141 Uiso calc U . R 1 . .
Au Au1 0.94412(3) 0.01034(5) 0.74773(3) 0.0430(2) Uani d U . . 1 . .
Au Au2 0.90360(3) 0.12104(5) 0.70092(3) 0.0452(2) Uani d U . . 1 . .
Au Au3 1.05576(3) 0.23200(5) 0.74999(3) 0.0467(3) Uani d U . . 1 . .
Au Au4 0.98932(3) 0.18995(5) 0.67335(3) 0.0455(2) Uani d U . . 1 . .
Au Au5 0.99303(3) 0.05248(5) 0.67464(3) 0.0449(2) Uani d U . . 1 . .
Au Au6 0.91404(3) 0.12231(5) 0.79527(3) 0.0454(2) Uani d U . . 1 . .
Au Au7 1.0 0.12171(6) 0.75 0.0402(3) Uani d TU P S 1 . .
C C1A 0.9124(9) -0.1529(13) 0.7413(7) 0.051(6) Uani d U . . 1 . .
C C2A 0.9098(11) -0.2030(14) 0.7127(8) 0.068(7) Uani d U . . 1 . .
H H2A 0.9004 -0.1983 0.6823 0.081 Uiso calc U . R 1 . .
C C3A 0.9222(11) -0.2604(14) 0.7318(10) 0.068(7) Uani d U . . 1 . .
H H3A 0.92 -0.2966 0.7138 0.082 Uiso calc U . R 1 . .
C C4A 0.9366(9) -0.2679(16) 0.7733(10) 0.076(8) Uani d U . . 1 . .
H H4A 0.9455 -0.3087 0.7842 0.091 Uiso calc U . R 1 . .
C C5A 0.9392(11) -0.2176(15) 0.8013(10) 0.077(8) Uani d U . . 1 . .
H H5A 0.9492 -0.2233 0.8316 0.092 Uiso calc U . R 1 . .
C C6A 0.9271(10) -0.1601(14) 0.7847(9) 0.066(7) Uani d U . . 1 . .
H H6A 0.9288 -0.1245 0.8034 0.079 Uiso calc U . R 1 . .
C C1B 0.8272(9) -0.0653(13) 0.7306(8) 0.054(6) Uani d U . . 1 . .
C C2B 0.7897(9) -0.1073(13) 0.7124(9) 0.063(7) Uani d U . . 1 . .
H H2B 0.7996 -0.1421 0.6961 0.075 Uiso calc U . R 1 . .
C C3B 0.7383(11) -0.0986(15) 0.7180(10) 0.075(8) Uani d U . . 1 . .
H H3B 0.7129 -0.1274 0.7051 0.09 Uiso calc U . R 1 . .
C C4B 0.7222(10) -0.0483(15) 0.7421(10) 0.072(7) Uani d U . . 1 . .
H H4B 0.6862 -0.043 0.7453 0.086 Uiso calc U . R 1 . .
C C5B 0.7591(10) -0.0063(15) 0.7614(10) 0.074(8) Uani d U . . 1 . .
H H5B 0.7485 0.028 0.7779 0.089 Uiso calc U . R 1 . .
C C6B 0.8117(9) -0.0149(13) 0.7564(8) 0.057(6) Uani d U . . 1 . .
H H6B 0.8373 0.0131 0.7702 0.068 Uiso calc U . R 1 . .
C C1C 0.8000(10) 0.0850(13) 0.6180(8) 0.061(6) Uani d U . . 1 . .
C C2C 0.7914(12) 0.0898(15) 0.5726(8) 0.073(8) Uani d U . . 1 . .
H H2C 0.8032 0.1257 0.5583 0.087 Uiso calc U . R 1 . .
C C3C 0.7659(14) 0.0426(17) 0.5493(10) 0.092(9) Uani d U . . 1 . .
H H3C 0.7598 0.0464 0.5186 0.11 Uiso calc U . R 1 . .
C C4C 0.7490(12) -0.0095(15) 0.5683(8) 0.073(8) Uani d U . . 1 . .
H H4C 0.7324 -0.0427 0.5513 0.088 Uiso calc U . R 1 . .
C C5C 0.7565(11) -0.0130(13) 0.6125(9) 0.069(7) Uani d U . . 1 . .
H H5C 0.7428 -0.0481 0.6264 0.083 Uiso calc U . R 1 . .
C C6C 0.7823(10) 0.0310(13) 0.6370(8) 0.063(7) Uani d U . . 1 . .
H H6C 0.7886 0.0255 0.6675 0.075 Uiso calc U . R 1 . .
C C1D 0.7817(9) 0.1848(13) 0.6794(9) 0.062(7) Uani d U . . 1 . .
C C2D 0.7829(9) 0.1857(14) 0.7228(9) 0.067(7) Uani d U . . 1 . .
H H2D 0.8108 0.1649 0.7399 0.08 Uiso calc U . R 1 . .
C C3D 0.7450(12) 0.2158(15) 0.7436(11) 0.081(8) Uani d U . . 1 . .
H H3D 0.7475 0.2169 0.7744 0.098 Uiso calc U . R 1 . .
C C4D 0.7059(11) 0.2424(16) 0.7197(11) 0.084(9) Uani d U . . 1 . .
H H4D 0.6802 0.2638 0.7338 0.101 Uiso calc U . R 1 . .
C C5D 0.7000(11) 0.2409(15) 0.6744(11) 0.076(8) Uani d U . . 1 . .
H H5D 0.6705 0.2598 0.658 0.091 Uiso calc U . R 1 . .
C C6D 0.7374(10) 0.2119(14) 0.6545(9) 0.068(7) Uani d U . . 1 . .
H H6D 0.7339 0.2095 0.6237 0.082 Uiso calc U . R 1 . .
C C1E 1.1172(11) 0.3758(13) 0.7834(9) 0.064(7) Uani d U . . 1 . .
C C2E 1.1609(12) 0.3433(15) 0.8046(9) 0.076(8) Uani d U . . 1 . .
H H2E 1.1677 0.3013 0.7965 0.091 Uiso calc U . R 1 . .
C C3E 1.1926(13) 0.3715(15) 0.8362(10) 0.080(8) Uani d U . . 1 . .
H H3E 1.2226 0.3501 0.8499 0.095 Uiso calc U . R 1 . .
C C4E 1.1816(14) 0.4300(17) 0.8483(10) 0.090(9) Uani d U . . 1 . .
H H4E 1.2044 0.45 0.8705 0.107 Uiso calc U . R 1 . .
C C5E 1.1371(12) 0.4626(17) 0.8288(11) 0.085(9) Uani d U . . 1 . .
H H5E 1.1287 0.5031 0.8388 0.102 Uiso calc U . R 1 . .
C C6E 1.1071(10) 0.4353(14) 0.7963(10) 0.072(8) Uani d U . . 1 . .
H H6E 1.0782 0.4577 0.7818 0.086 Uiso calc U . R 1 . .
C C1F 1.1056(10) 0.3488(15) 0.6902(9) 0.066(7) Uani d U . . 1 . .
C C2F 1.1065(10) 0.4057(14) 0.6699(9) 0.062(7) Uani d U . . 1 . .
H H2F 1.0914 0.4416 0.6819 0.074 Uiso calc U . R 1 . .
C C3F 1.1293(12) 0.4111(15) 0.6320(9) 0.074(8) Uani d U . . 1 . .
H H3F 1.1305 0.4509 0.6183 0.089 Uiso calc U . R 1 . .
C C4F 1.1500(14) 0.3606(16) 0.6143(10) 0.088(9) Uani d U . . 1 . .
H H4F 1.1652 0.3652 0.5881 0.105 Uiso calc U . R 1 . .
C C5F 1.1495(14) 0.3031(18) 0.6333(11) 0.094(9) Uani d U . . 1 . .
H H5F 1.1645 0.2681 0.6204 0.112 Uiso calc U . R 1 . .
C C6F 1.1274(11) 0.2957(16) 0.6707(9) 0.073(8) Uani d U . . 1 . .
H H6F 1.1266 0.2554 0.6838 0.088 Uiso calc U . R 1 . .
C C1G 1.0025(11) 0.2079(15) 0.5649(8) 0.069(7) Uani d U . . 1 . .
C C2G 1.0498(12) 0.1801(14) 0.5763(9) 0.071(7) Uani d U . . 1 . .
H H2G 1.0582 0.1675 0.6057 0.086 Uiso calc U . R 1 . .
C C3G 1.0857(14) 0.1690(16) 0.5486(10) 0.087(9) Uani d U . . 1 . .
H H3G 1.1187 0.1505 0.558 0.105 Uiso calc U . R 1 . .
C C4G 1.0712(16) 0.1867(18) 0.5052(11) 0.101(10) Uani d U . . 1 . .
H H4G 1.0951 0.1798 0.4846 0.122 Uiso calc U . R 1 . .
C C5G 1.0239(14) 0.2134(15) 0.4918(10) 0.082(8) Uani d U . . 1 . .
H H5G 1.0147 0.2243 0.4622 0.099 Uiso calc U . R 1 . .
C C6G 0.9907(13) 0.2240(15) 0.5210(9) 0.075(8) Uani d U . . 1 . .
H H6G 0.9579 0.2431 0.5117 0.09 Uiso calc U . R 1 . .
C C1H 0.9456(10) 0.3119(13) 0.5962(8) 0.062(7) Uani d U . . 1 . .
C C2H 0.8985(12) 0.3338(15) 0.5740(9) 0.075(8) Uani d U . . 1 . .
H H2H 0.8706 0.3058 0.5648 0.09 Uiso calc U . R 1 . .
C C3H 0.8944(12) 0.3957(16) 0.5663(10) 0.081(8) Uani d U . . 1 . .
H H3H 0.864 0.411 0.5491 0.097 Uiso calc U . R 1 . .
C C4H 0.9314(12) 0.4368(17) 0.5819(9) 0.079(8) Uani d U . . 1 . .
H H4H 0.9262 0.4804 0.5764 0.095 Uiso calc U . R 1 . .
C C5H 0.9777(12) 0.4164(15) 0.6061(9) 0.074(8) Uani d U . . 1 . .
H H5H 1.0037 0.4454 0.6178 0.089 Uiso calc U . R 1 . .
C C6H 0.9842(10) 0.3526(14) 0.6124(8) 0.060(6) Uani d U . . 1 . .
H H6H 1.0156 0.3369 0.628 0.072 Uiso calc U . R 1 . .
C C1I 1.0469(10) -0.0646(13) 0.6169(7) 0.056(6) Uani d U . . 1 . .
C C2I 1.0943(9) -0.0332(15) 0.6331(7) 0.063(7) Uani d U . . 1 . .
H H2I 1.0927 0.0068 0.6465 0.076 Uiso calc U . R 1 . .
C C3I 1.1410(10) -0.0594(14) 0.6297(8) 0.066(7) Uani d U . . 1 . .
H H3I 1.1724 -0.0396 0.6422 0.079 Uiso calc U . R 1 . .
C C4I 1.1429(12) -0.1160(15) 0.6075(9) 0.077(8) Uani d U . . 1 . .
H H4I 1.1758 -0.1334 0.6029 0.093 Uiso calc U . R 1 . .
C C5I 1.0956(12) -0.1487(16) 0.5914(9) 0.077(8) Uani d U . . 1 . .
H H5I 1.0966 -0.1887 0.578 0.092 Uiso calc U . R 1 . .
C C6I 1.0500(11) -0.1202(14) 0.5962(7) 0.063(7) Uani d U . . 1 . .
H H6I 1.0184 -0.1401 0.5844 0.076 Uiso calc U . R 1 . .
C C1J 0.9499(9) -0.0131(12) 0.5730(6) 0.048(5) Uani d U . . 1 . .
C C2J 0.9683(10) 0.0385(14) 0.5500(7) 0.061(6) Uani d U . . 1 . .
H H2J 0.9972 0.063 0.5623 0.073 Uiso calc U . R 1 . .
C C3J 0.9439(12) 0.0519(14) 0.5106(9) 0.072(7) Uani d U . . 1 . .
H H3J 0.9579 0.0844 0.4944 0.086 Uiso calc U . R 1 . .
C C4J 0.9011(12) 0.0225(14) 0.4928(9) 0.073(8) Uani d U . . 1 . .
H H4J 0.8836 0.0359 0.4656 0.087 Uiso calc U . R 1 . .
C C5J 0.8822(12) -0.0293(16) 0.5149(8) 0.078(8) Uani d U . . 1 . .
H H5J 0.8537 -0.0538 0.502 0.094 Uiso calc U . R 1 . .
C C6J 0.9070(11) -0.0433(15) 0.5568(8) 0.070(7) Uani d U . . 1 . .
H H6J 0.8928 -0.0748 0.5737 0.084 Uiso calc U . R 1 . .
C C1K 0.8518(9) 0.1187(13) 0.8289(7) 0.051(6) Uani d U . . 1 . .
C C2K 0.8195(13) 0.1134(15) 0.8495(11) 0.079(8) Uani d U . . 1 . .
C C1X 0.8961(9) -0.0769(12) 0.6627(7) 0.051(6) Uani d U . . 1 . .
H H1X1 0.8703 -0.1086 0.6505 0.061 Uiso calc U . R 1 . .
H H1X2 0.8848 -0.0356 0.6502 0.061 Uiso calc U . R 1 . .
C C2X 0.9497(9) -0.0932(12) 0.6485(8) 0.056(6) Uani d U . . 1 . .
H H2X1 0.9447 -0.1267 0.6263 0.067 Uiso calc U . R 1 . .
H H2X2 0.9721 -0.1107 0.6739 0.067 Uiso calc U . R 1 . .
C C1Y 0.8532(9) 0.2060(11) 0.6152(7) 0.052(6) Uani d U . . 1 . .
H H1Y1 0.8221 0.2183 0.595 0.063 Uiso calc U . R 1 . .
H H1Y2 0.8651 0.2436 0.6324 0.063 Uiso calc U . R 1 . .
C C2Y 0.8964(9) 0.1864(12) 0.5885(7) 0.054(6) Uani d U . . 1 . .
H H2Y1 0.8852 0.1959 0.5575 0.065 Uiso calc U . R 1 . .
H H2Y2 0.9017 0.1404 0.5912 0.065 Uiso calc U . R 1 . .
C C1Z 1.0166(10) 0.3787(13) 0.7320(8) 0.064(7) Uani d U . . 1 . .
H H1Z1 1.0254 0.4229 0.7259 0.077 Uiso calc U . R 1 . .
H H1Z2 0.9953 0.3623 0.7057 0.077 Uiso calc U . R 1 . .
P P1 0.8952(2) -0.0736(3) 0.7218(2) 0.0503(15) Uani d U . . 1 . .
P P2 0.8330(2) 0.1463(3) 0.6526(2) 0.0524(16) Uani d U . . 1 . .
P P3 1.0763(2) 0.3351(4) 0.7396(2) 0.0573(17) Uani d U . . 1 . .
P P4 0.9591(2) 0.2266(3) 0.6056(2) 0.0531(16) Uani d U . . 1 . .
P P5 0.9845(2) -0.0284(3) 0.62672(18) 0.0504(15) Uani d U . . 1 . .
P P1A 0.6895(7) 0.2890(8) 0.9209(5) 0.209(8) Uani d U . D 1 . .
P P1B 0.75 0.25 0.5 0.243(14) Uani d U P DS 1 . .
F F1A 0.7492(9) 0.2646(16) 0.9347(11) 0.31(2) Uani d U . D 1 . .
F F2A 0.6293(9) 0.3128(15) 0.9079(9) 0.240(18) Uani d U . D 1 . .
F F3A 0.7105(12) 0.3451(13) 0.8921(10) 0.261(19) Uani d U . D 1 . .
F F4A 0.6839(14) 0.2429(16) 0.8786(9) 0.35(3) Uani d U . D 1 . .
F F5A 0.6681(13) 0.2325(13) 0.9500(11) 0.32(2) Uani d U . D 1 . .
F F6A 0.6950(13) 0.3349(15) 0.9635(9) 0.30(2) Uani d U . D 1 . .
F F1B 0.7318(11) 0.1786(8) 0.4870(9) 0.27(2) Uani d U . D 1 . .
F F2B 0.6911(6) 0.2754(11) 0.4897(8) 0.240(18) Uani d U . D 1 . .
F F3B 0.7616(9) 0.2633(13) 0.4509(5) 0.26(2) Uani d U . D 1 . .
N N1V 0.871(3) 0.569(4) 0.833(3) 0.33(4) Uani d U . D 1 . .
N N2V 0.112(2) 0.460(3) 0.5137(16) 0.22(2) Uani d U . D 1 . .
C C1V 0.855(2) 0.587(2) 0.757(2) 0.20(2) Uani d U . D 1 . .
H H1V1 0.8309 0.559 0.7399 0.301 Uiso calc U . R 1 . .
H H1V2 0.8914 0.5732 0.7552 0.301 Uiso calc U . R 1 . .
H H1V3 0.8511 0.6301 0.7448 0.301 Uiso calc U . R 1 . .
C C2V 0.845(3) 0.588(4) 0.802(2) 0.22(3) Uani d U . D 1 . .
C C3V 0.020(3) 0.405(4) 0.504(3) 0.35(4) Uani d U . D 1 . .
H H3V1 0.0061 0.4055 0.5317 0.528 Uiso calc U . R 1 . .
H H3V2 0.0194 0.3618 0.4924 0.528 Uiso calc U . R 1 . .
H H3V3 -0.0012 0.432 0.4831 0.528 Uiso calc U . R 1 . .
C C4V 0.075(3) 0.428(4) 0.509(3) 0.29(4) Uani d U . D 1 . .
O O1W 0.038(2) 0.613(4) 0.582(3) 0.54(4) Uani d U . D 1 . .
C C1W -0.026(2) 0.673(3) 0.6119(15) 0.29(3) Uani d U . D 1 . .
H H1W1 -0.0632 0.6647 0.6116 0.442 Uiso calc U . R 1 . .
H H1W2 -0.0197 0.694 0.5847 0.442 Uiso calc U . R 1 . .
H H1W3 -0.014 0.7009 0.6365 0.442 Uiso calc U . R 1 . .
C C2W 0.005(4) 0.612(3) 0.617(3) 0.47(4) Uani d U . D 1 . .
H H2W1 0.0257 0.6092 0.6453 0.563 Uiso calc U . R 1 . .
H H2W2 -0.0196 0.5755 0.6131 0.563 Uiso calc U . R 1 . .
C C3W 0.121(3) 0.635(4) 0.561(2) 0.29(3) Uani d U . D 1 . .
H H3W1 0.1065 0.6011 0.5416 0.438 Uiso calc U . R 1 . .
H H3W2 0.1512 0.6188 0.5801 0.438 Uiso calc U . R 1 . .
H H3W3 0.1333 0.6691 0.5429 0.438 Uiso calc U . R 1 . .
C C4W 0.080(4) 0.660(4) 0.587(4) 0.52(4) Uani d U . D 1 . .
H H4W1 0.0939 0.6641 0.6184 0.623 Uiso calc U . R 1 . .
H H4W2 0.0665 0.7014 0.5765 0.623 Uiso calc U . R 1 . .

loop_
_atom_site_aniso_label
_atom_site_aniso_U_11
_atom_site_aniso_U_22
_atom_site_aniso_U_33
_atom_site_aniso_U_12
_atom_site_aniso_U_13
_atom_site_aniso_U_23
C3K 0.077(17) 0.12(2) 0.097(19) -0.006(17) 0.022(16) -0.016(17)
C4K 0.11(2) 0.14(2) 0.09(2) -0.03(2) 0.015(19) -0.01(2)
C5K 0.12(2) 0.16(3) 0.10(2) -0.03(2) 0.04(2) 0.00(2)
C6K 0.12(2) 0.16(3) 0.13(2) -0.03(2) 0.07(2) -0.01(2)
C7K 0.09(2) 0.16(3) 0.15(3) -0.03(2) 0.05(2) -0.01(2)
C8K 0.058(16) 0.15(3) 0.15(2) -0.025(19) 0.026(17) -0.03(2)
Au1 0.0331(4) 0.0640(6) 0.0313(4) -0.0028(4) 0.0012(3) 0.0009(4)
Au2 0.0297(4) 0.0684(6) 0.0351(4) -0.0007(4) -0.0055(3) 0.0020(4)
Au3 0.0309(4) 0.0671(6) 0.0402(5) -0.0027(4) -0.0038(3) -0.0007(4)
Au4 0.0346(4) 0.0655(6) 0.0342(4) -0.0024(4) -0.0044(3) 0.0049(4)
Au5 0.0382(5) 0.0671(6) 0.0285(4) -0.0044(4) 0.0000(3) -0.0007(4)
Au6 0.0307(4) 0.0696(6) 0.0353(4) 0.0015(4) 0.0013(3) -0.0014(4)
Au7 0.0269(5) 0.0641(8) 0.0282(5) 0 -0.0025(4) 0
C1A 0.043(11) 0.064(14) 0.044(11) 0.002(11) -0.002(10) -0.008(11)
C2A 0.071(15) 0.088(18) 0.045(13) -0.020(14) 0.014(12) 0.005(13)
C3A 0.062(15) 0.060(15) 0.080(16) -0.023(13) 0.004(13) 0.002(14)
C4A 0.032(12) 0.097(19) 0.095(18) -0.021(13) -0.006(13) 0.035(16)
C5A 0.064(15) 0.081(18) 0.077(17) -0.021(14) -0.020(13) 0.020(15)
C6A 0.054(14) 0.077(17) 0.061(14) -0.008(13) -0.019(12) 0.014(13)
C1B 0.043(12) 0.070(15) 0.051(12) 0.001(11) 0.010(10) 0.005(11)
C2B 0.038(12) 0.075(16) 0.073(15) -0.010(11) 0.000(11) -0.007(13)
C3B 0.056(15) 0.080(17) 0.088(18) -0.008(14) -0.001(14) 0.008(15)
C4B 0.039(12) 0.091(18) 0.085(17) -0.006(13) 0.003(12) 0.005(15)
C5B 0.046(13) 0.093(18) 0.079(16) 0.009(13) -0.005(13) -0.009(15)
C6B 0.044(12) 0.079(16) 0.049(12) -0.011(12) 0.008(10) 0.007(12)
C1C 0.051(13) 0.075(15) 0.052(13) -0.001(12) -0.014(11) -0.009(12)
C2C 0.088(17) 0.078(17) 0.047(13) -0.023(15) -0.015(13) 0.018(13)
C3C 0.11(2) 0.11(2) 0.054(15) -0.027(18) -0.006(15) -0.001(16)
C4C 0.082(17) 0.091(19) 0.043(13) -0.017(15) -0.012(12) 0.007(13)
C5C 0.072(16) 0.071(16) 0.061(14) -0.031(13) -0.011(13) 0.015(13)
C6C 0.058(14) 0.077(16) 0.052(13) -0.020(13) 0.000(11) 0.000(13)
C1D 0.039(12) 0.071(15) 0.073(15) 0.003(11) -0.010(11) -0.005(13)
C2D 0.028(11) 0.101(18) 0.070(15) -0.004(12) -0.003(11) -0.005(14)
C3D 0.069(16) 0.092(19) 0.084(17) 0.004(15) 0.011(15) -0.018(16)
C4D 0.050(14) 0.10(2) 0.10(2) 0.004(14) 0.022(15) -0.016(18)
C5D 0.045(13) 0.089(18) 0.095(18) 0.009(13) 0.011(14) 0.005(16)
C6D 0.060(14) 0.084(17) 0.059(14) 0.018(13) 0.000(12) 0.000(13)
C1E 0.062(13) 0.068(15) 0.061(13) -0.034(13) 0.006(11) 0.002(13)
C2E 0.082(17) 0.068(17) 0.073(16) -0.017(14) -0.014(14) 0.021(14)
C3E 0.081(17) 0.077(18) 0.073(16) -0.011(15) -0.022(14) 0.002(15)
C4E 0.094(19) 0.10(2) 0.067(16) -0.024(17) -0.015(15) -0.016(16)
C5E 0.071(17) 0.093(19) 0.095(19) -0.011(15) 0.021(15) -0.014(17)
C6E 0.041(13) 0.076(17) 0.097(18) -0.021(12) 0.006(13) -0.027(15)
C1F 0.052(13) 0.076(16) 0.063(14) -0.023(12) -0.020(11) 0.004(13)
C2F 0.049(13) 0.066(15) 0.065(14) -0.027(12) -0.021(11) 0.004(13)
C3F 0.091(18) 0.068(17) 0.062(15) -0.023(15) 0.002(14) 0.003(14)
C4F 0.12(2) 0.088(19) 0.051(15) -0.036(18) 0.003(15) 0.011(14)
C5F 0.11(2) 0.10(2) 0.077(18) -0.013(18) 0.021(17) -0.011(17)
C6F 0.065(15) 0.090(18) 0.066(15) -0.027(14) 0.014(13) 0.006(15)
C1G 0.069(15) 0.090(17) 0.050(13) -0.010(14) 0.018(12) 0.013(13)
C2G 0.087(18) 0.075(17) 0.054(14) -0.003(15) 0.019(14) 0.010(13)
C3G 0.092(19) 0.10(2) 0.075(17) 0.000(17) 0.031(16) 0.001(16)
C4G 0.13(2) 0.11(2) 0.073(17) 0.023(19) 0.038(18) -0.008(17)
C5G 0.11(2) 0.086(19) 0.050(14) -0.004(17) 0.003(15) 0.002(14)
C6G 0.084(17) 0.088(18) 0.053(14) -0.023(15) 0.011(13) 0.005(14)
C1H 0.063(14) 0.070(15) 0.049(12) 0.000(12) -0.012(11) 0.021(12)
C2H 0.074(16) 0.083(18) 0.060(15) 0.006(14) -0.017(13) 0.021(14)
C3H 0.068(16) 0.10(2) 0.073(16) 0.009(15) -0.015(14) 0.036(15)
C4H 0.080(17) 0.095(19) 0.061(15) 0.000(16) 0.005(14) 0.016(15)
C5H 0.078(17) 0.076(17) 0.065(15) -0.016(15) -0.003(13) 0.014(14)
C6H 0.055(13) 0.081(16) 0.042(12) 0.000(13) -0.005(10) 0.017(12)
C1I 0.062(13) 0.072(15) 0.030(10) 0.007(12) -0.012(10) 0.005(10)
C2I 0.035(11) 0.115(19) 0.039(11) 0.005(13) 0.003(10) -0.002(13)
C3I 0.055(14) 0.095(18) 0.044(12) 0.015(13) -0.005(11) -0.012(13)
C4I 0.075(16) 0.10(2) 0.053(14) 0.030(16) 0.000(13) 0.004(15)
C5I 0.082(17) 0.090(18) 0.060(15) 0.019(15) 0.012(14) 0.017(14)
C6I 0.073(15) 0.087(17) 0.031(10) 0.012(14) 0.011(11) -0.006(12)
C1J 0.049(12) 0.068(14) 0.026(9) 0.006(11) 0.000(9) -0.018(10)
C2J 0.061(14) 0.084(17) 0.037(11) -0.009(13) 0.003(11) 0.001(12)
C3J 0.088(18) 0.066(16) 0.062(15) 0.012(14) 0.009(14) -0.005(13)
C4J 0.086(17) 0.078(17) 0.052(14) 0.022(15) -0.003(13) 0.016(13)
C5J 0.081(17) 0.094(19) 0.050(14) -0.002(15) -0.029(13) 0.000(14)
C6J 0.077(16) 0.088(18) 0.043(12) -0.015(14) -0.006(12) 0.004(13)
C1K 0.040(11) 0.083(17) 0.029(10) -0.020(12) 0.001(9) -0.005(11)
C2K 0.073(17) 0.084(18) 0.080(17) 0.003(15) 0.013(15) -0.006(15)
C1X 0.045(12) 0.056(14) 0.049(12) 0.003(10) -0.011(10) -0.014(11)
C2X 0.055(13) 0.063(14) 0.049(12) -0.002(12) 0.004(11) -0.001(12)
C1Y 0.042(12) 0.055(13) 0.053(12) -0.003(10) -0.021(10) 0.012(11)
C2Y 0.042(12) 0.072(15) 0.044(12) 0.001(11) -0.009(10) 0.014(11)
C1Z 0.057(14) 0.073(16) 0.059(14) -0.009(13) -0.008(11) 0.010(13)
P1 0.041(3) 0.069(4) 0.041(3) -0.006(3) 0.006(3) 0.001(3)
P2 0.035(3) 0.070(4) 0.049(3) 0.003(3) -0.012(3) 0.004(3)
P3 0.041(3) 0.076(5) 0.053(4) -0.008(3) -0.003(3) 0.003(3)
P4 0.044(3) 0.073(5) 0.039(3) -0.006(3) -0.006(3) 0.005(3)
P5 0.048(3) 0.069(4) 0.033(3) 0.000(3) 0.000(3) 0.000(3)
P1A 0.26(2) 0.198(17) 0.193(16) 0.051(16) 0.125(16) 0.017(14)
P1B 0.194(17) 0.25(2) 0.23(2) -0.159(16) -0.169(16) 0.175(17)
F1A 0.17(3) 0.38(5) 0.41(5) 0.06(3) 0.14(4) 0.01(4)
F2A 0.26(4) 0.29(4) 0.18(3) 0.14(3) 0.06(3) 0.02(3)
F3A 0.27(4) 0.26(4) 0.27(4) 0.08(3) 0.12(3) 0.10(3)
F4A 0.38(5) 0.38(5) 0.30(5) 0.10(4) 0.13(4) -0.10(4)
F5A 0.45(5) 0.25(4) 0.31(4) 0.04(4) 0.18(4) 0.11(4)
F6A 0.38(5) 0.32(5) 0.21(4) -0.04(4) 0.08(4) -0.03(4)
F1B 0.26(3) 0.25(3) 0.25(3) -0.14(3) -0.15(3) 0.12(3)
F2B 0.18(2) 0.26(3) 0.23(3) -0.11(2) -0.15(2) 0.18(3)
F3B 0.25(3) 0.28(4) 0.20(3) -0.11(3) -0.15(2) 0.18(3)
N1V 0.35(7) 0.29(6) 0.35(7) -0.07(5) 0.03(6) -0.01(6)
N2V 0.22(5) 0.31(5) 0.13(3) 0.02(4) -0.02(3) 0.10(4)
C1V 0.19(4) 0.09(3) 0.33(6) -0.06(3) 0.07(5) -0.06(4)
C2V 0.24(4) 0.16(4) 0.24(5) -0.03(3) -0.01(4) -0.02(4)
C3V 0.33(7) 0.41(7) 0.32(7) -0.14(6) 0.06(6) -0.04(6)
C4V 0.28(5) 0.34(5) 0.24(5) -0.04(4) 0.03(4) 0.00(4)
O1W 0.52(5) 0.56(5) 0.51(5) -0.04(3) 0.01(3) -0.01(3)
C1W 0.29(6) 0.51(7) 0.07(3) -0.16(6) -0.04(4) -0.01(4)
C2W 0.46(5) 0.51(5) 0.43(5) -0.04(4) 0.04(4) 0.00(4)
C3W 0.28(6) 0.46(7) 0.13(4) -0.19(5) 0.01(4) 0.05(5)
C4W 0.51(5) 0.55(5) 0.49(5) -0.04(4) 0.02(4) 0.00(4)

loop_
_atom_type_symbol
_atom_type_description
_atom_type_scat_dispersion_real
_atom_type_scat_dispersion_imag
_atom_type_scat_source
C C 0.0033 0.0016 'International Tables Vol C Tables 4.2.6.8 and 6.1.1.4'
H H 0.0000 0.0000 'International Tables Vol C Tables 4.2.6.8 and 6.1.1.4'
F F 0.0171 0.0103 'International Tables Vol C Tables 4.2.6.8 and 6.1.1.4'
P P 0.1023 0.0942 'International Tables Vol C Tables 4.2.6.8 and 6.1.1.4'
Au Au -2.0133 8.8022 'International Tables Vol C Tables 4.2.6.8 and 6.1.1.4'
N N 0.0061 0.0033 'International Tables Vol C Tables 4.2.6.8 and 6.1.1.4'
O O 0.0106 0.0060 'International Tables Vol C Tables 4.2.6.8 and 6.1.1.4'

loop_
_geom_angle_atom_site_label_1
_geom_angle_atom_site_label_2
_geom_angle_atom_site_label_3
_geom_angle_site_symmetry_1
_geom_angle_site_symmetry_3
_geom_angle
C4K C3K C8K . . 120.0
C4K C3K C2K . . 117.(2)
C8K C3K C2K . . 123.(2)
C5K C4K C3K . . 120.0
C5K C4K H4K . . 120.0
C3K C4K H4K . . 120.0
C4K C5K C6K . . 120.0
C4K C5K H5K . . 120.0
C6K C5K H5K . . 120.0
C7K C6K C5K . . 120.0
C7K C6K H6K . . 120.0
C5K C6K H6K . . 120.0
C8K C7K C6K . . 120.0
C8K C7K H7K . . 120.0
C6K C7K H7K . . 120.0
C7K C8K C3K . . 120.0
C7K C8K H8K . . 120.0
C3K C8K H8K . . 120.0
P1 Au1 Au7 . . 160.81(16)
P1 Au1 Au1 . 2_756 121.78(17)
Au7 Au1 Au1 . 2_756 58.88(2)
P1 Au1 Au5 . . 104.02(16)
Au7 Au1 Au5 . . 58.42(3)
Au1 Au1 Au5 2_756 . 60.35(3)
P1 Au1 Au5 . 2_756 140.50(16)
Au7 Au1 Au5 . 2_756 58.26(3)
Au1 Au1 Au5 2_756 2_756 59.89(3)
Au5 Au1 Au5 . 2_756 107.97(4)
P1 Au1 Au2 . . 108.11(17)
Au7 Au1 Au2 . . 58.07(3)
Au1 Au1 Au2 2_756 . 108.91(3)
Au5 Au1 Au2 . . 60.95(3)
Au5 Au1 Au2 2_756 . 107.38(4)
P1 Au1 Au6 . . 130.03(17)
Au7 Au1 Au6 . . 57.53(3)
Au1 Au1 Au6 2_756 . 107.29(3)
Au5 Au1 Au6 . . 107.98(4)
Au5 Au1 Au6 2_756 . 59.04(3)
Au2 Au1 Au6 . . 59.60(3)
P2 Au2 Au7 . . 163.49(19)
P2 Au2 Au4 . . 105.37(18)
Au7 Au2 Au4 . . 59.12(3)
P2 Au2 Au1 . . 137.15(19)
Au7 Au2 Au1 . . 58.66(4)
Au4 Au2 Au1 . . 108.81(4)
P2 Au2 Au6 . . 129.13(18)
Au7 Au2 Au6 . . 58.27(2)
Au4 Au2 Au6 . . 108.31(3)
Au1 Au2 Au6 . . 61.20(3)
P2 Au2 Au5 . . 121.80(18)
Au7 Au2 Au5 . . 57.92(3)
Au4 Au2 Au5 . . 60.78(3)
Au1 Au2 Au5 . . 59.02(3)
Au6 Au2 Au5 . . 107.73(3)
P2 Au2 Au3 . 2_756 111.03(19)
Au7 Au2 Au3 . 2_756 57.77(4)
Au4 Au2 Au3 . 2_756 60.22(3)
Au1 Au2 Au3 . 2_756 108.05(3)
Au6 Au2 Au3 . 2_756 59.04(3)
Au5 Au2 Au3 . 2_756 107.63(3)
P3 Au3 Au7 . . 161.26(17)
P3 Au3 Au3 . 2_756 104.32(17)
Au7 Au3 Au3 . 2_756 58.56(2)
P3 Au3 Au6 . 2_756 128.93(18)
Au7 Au3 Au6 . 2_756 58.63(3)
Au3 Au3 Au6 2_756 2_756 109.17(3)
P3 Au3 Au4 . . 107.66(17)
Au7 Au3 Au4 . . 58.69(3)
Au3 Au3 Au4 2_756 . 60.56(3)
Au6 Au3 Au4 2_756 . 61.10(3)
P3 Au3 Au4 . 2_756 122.10(18)
Au7 Au3 Au4 . 2_756 58.57(3)
Au3 Au3 Au4 2_756 2_756 60.22(3)
Au6 Au3 Au4 2_756 2_756 107.86(4)
Au4 Au3 Au4 . 2_756 108.78(4)
P3 Au3 Au2 . 2_756 140.45(16)
Au7 Au3 Au2 . 2_756 57.78(3)
Au3 Au3 Au2 2_756 2_756 107.12(3)
Au6 Au3 Au2 2_756 2_756 60.02(3)
Au4 Au3 Au2 . 2_756 108.42(4)
Au4 Au3 Au2 2_756 2_756 58.69(3)
P4 Au4 Au7 . . 162.60(17)
P4 Au4 Au2 . . 105.04(17)
Au7 Au4 Au2 . . 58.42(2)
P4 Au4 Au3 . . 138.59(18)
Au7 Au4 Au3 . . 57.98(3)
Au2 Au4 Au3 . . 108.23(4)
P4 Au4 Au3 . 2_756 121.37(18)
Au7 Au4 Au3 . 2_756 57.86(3)
Au2 Au4 Au3 . 2_756 61.09(3)
Au3 Au4 Au3 . 2_756 59.21(3)
P4 Au4 Au5 . . 111.13(19)
Au7 Au4 Au5 . . 57.65(3)
Au2 Au4 Au5 . . 60.60(3)
Au3 Au4 Au5 . . 106.39(4)
Au3 Au4 Au5 2_756 . 108.16(4)
P4 Au4 Au6 . 2_756 130.76(18)
Au7 Au4 Au6 . 2_756 57.70(2)
Au2 Au4 Au6 . 2_756 107.58(4)
Au3 Au4 Au6 . 2_756 59.10(3)
Au3 Au4 Au6 2_756 2_756 106.52(3)
Au5 Au4 Au6 . 2_756 58.72(3)
P5 Au5 Au7 . . 162.73(17)
P5 Au5 Au1 . . 105.31(17)
Au7 Au5 Au1 . . 59.02(3)
P5 Au5 Au6 . 2_756 128.07(17)
Au7 Au5 Au6 . 2_756 58.67(3)
Au1 Au5 Au6 . 2_756 109.38(3)
P5 Au5 Au1 . 2_756 108.20(16)
Au7 Au5 Au1 . 2_756 58.86(3)
Au1 Au5 Au1 . 2_756 59.77(3)
Au6 Au5 Au1 2_756 2_756 61.78(3)
P5 Au5 Au2 . . 122.98(17)
Au7 Au5 Au2 . . 57.92(2)
Au1 Au5 Au2 . . 60.03(3)
Au6 Au5 Au2 2_756 . 107.67(4)
Au1 Au5 Au2 2_756 . 107.73(3)
P5 Au5 Au4 . . 138.53(17)
Au7 Au5 Au4 . . 58.34(3)
Au1 Au5 Au4 . . 107.87(4)
Au6 Au5 Au4 2_756 . 60.81(3)
Au1 Au5 Au4 2_756 . 109.69(4)
Au2 Au5 Au4 . . 58.62(3)
C1K Au6 Au7 . . 177.4(8)
C1K Au6 Au5 . 2_756 119.6(7)
Au7 Au6 Au5 . 2_756 58.42(3)
C1K Au6 Au3 . 2_756 124.2(8)
Au7 Au6 Au3 . 2_756 58.37(4)
Au5 Au6 Au3 2_756 2_756 108.36(4)
C1K Au6 Au2 . . 122.5(6)
Au7 Au6 Au2 . . 58.03(2)
Au5 Au6 Au2 2_756 . 107.17(4)
Au3 Au6 Au2 2_756 . 60.94(3)
C1K Au6 Au4 . 2_756 122.8(6)
Au7 Au6 Au4 . 2_756 58.15(3)
Au5 Au6 Au4 2_756 2_756 60.47(3)
Au3 Au6 Au4 2_756 2_756 59.79(3)
Au2 Au6 Au4 . 2_756 108.12(4)
C1K Au6 Au1 . . 120.0(7)
Au7 Au6 Au1 . . 57.86(4)
Au5 Au6 Au1 2_756 . 59.18(3)
Au3 Au6 Au1 2_756 . 107.97(4)
Au2 Au6 Au1 . . 59.20(3)
Au4 Au6 Au1 2_756 . 107.39(3)
Au3 Au7 Au3 2_756 . 62.88(5)
Au3 Au7 Au5 2_756 . 118.43(3)
Au3 Au7 Au5 . . 115.97(3)
Au3 Au7 Au5 2_756 2_756 115.97(3)
Au3 Au7 Au5 . 2_756 118.42(3)
Au5 Au7 Au5 . 2_756 115.24(6)
Au3 Au7 Au2 2_756 . 64.45(3)
Au3 Au7 Au2 . . 116.12(5)
Au5 Au7 Au2 . . 64.15(3)
Au5 Au7 Au2 2_756 . 115.49(4)
Au3 Au7 Au2 2_756 2_756 116.11(5)
Au3 Au7 Au2 . 2_756 64.45(3)
Au5 Au7 Au2 . 2_756 115.49(4)
Au5 Au7 Au2 2_756 2_756 64.15(3)
Au2 Au7 Au2 . 2_756 179.40(7)
Au3 Au7 Au6 2_756 . 63.00(3)
Au3 Au7 Au6 . . 116.50(5)
Au5 Au7 Au6 . . 117.41(4)
Au5 Au7 Au6 2_756 . 62.91(3)
Au2 Au7 Au6 . . 63.70(2)
Au2 Au7 Au6 2_756 . 116.31(2)
Au3 Au7 Au6 2_756 2_756 116.49(5)
Au3 Au7 Au6 . 2_756 63.00(3)
Au5 Au7 Au6 . 2_756 62.91(3)
Au5 Au7 Au6 2_756 2_756 117.41(4)
Au2 Au7 Au6 . 2_756 116.31(2)
Au2 Au7 Au6 2_756 2_756 63.70(2)
Au6 Au7 Au6 . 2_756 179.47(7)
Au3 Au7 Au1 2_756 . 117.46(3)
Au3 Au7 Au1 . . 178.51(3)
Au5 Au7 Au1 . . 62.55(4)
Au5 Au7 Au1 2_756 . 62.88(4)
Au2 Au7 Au1 . . 63.28(3)
Au2 Au7 Au1 2_756 . 116.15(5)
Au6 Au7 Au1 . . 64.61(3)
Au6 Au7 Au1 2_756 . 115.89(5)
Au3 Au7 Au1 2_756 2_756 178.51(3)
Au3 Au7 Au1 . 2_756 117.46(3)
Au5 Au7 Au1 . 2_756 62.87(4)
Au5 Au7 Au1 2_756 2_756 62.55(4)
Au2 Au7 Au1 . 2_756 116.15(5)
Au2 Au7 Au1 2_756 2_756 63.28(3)
Au6 Au7 Au1 . 2_756 115.89(5)
Au6 Au7 Au1 2_756 2_756 64.61(3)
Au1 Au7 Au1 . 2_756 62.25(5)
Au3 Au7 Au4 2_756 . 63.57(4)
Au3 Au7 Au4 . . 63.33(4)
Au5 Au7 Au4 . . 64.01(3)
Au5 Au7 Au4 2_756 . 177.95(3)
Au2 Au7 Au4 . . 62.46(3)
Au2 Au7 Au4 2_756 . 117.90(4)
Au6 Au7 Au4 . . 115.54(4)
Au6 Au7 Au4 2_756 . 64.15(3)
Au1 Au7 Au4 . . 115.39(3)
Au1 Au7 Au4 2_756 . 117.92(3)
Au3 Au7 Au4 2_756 2_756 63.33(4)
Au3 Au7 Au4 . 2_756 63.57(4)
Au5 Au7 Au4 . 2_756 177.94(3)
Au5 Au7 Au4 2_756 2_756 64.01(3)
Au2 Au7 Au4 . 2_756 117.90(4)
Au2 Au7 Au4 2_756 2_756 62.46(3)
Au6 Au7 Au4 . 2_756 64.16(3)
Au6 Au7 Au4 2_756 2_756 115.54(4)
Au1 Au7 Au4 . 2_756 117.92(3)
Au1 Au7 Au4 2_756 2_756 115.39(3)
Au4 Au7 Au4 . 2_756 116.81(6)
C6A C1A C2A . . 122.(3)
C6A C1A P1 . . 117.(2)
C2A C1A P1 . . 120.5(19)
C1A C2A C3A . . 115.(2)
C1A C2A H2A . . 122.7
C3A C2A H2A . . 122.7
C4A C3A C2A . . 124.(3)
C4A C3A H3A . . 118.1
C2A C3A H3A . . 118.1
C3A C4A C5A . . 121.(3)
C3A C4A H4A . . 119.5
C5A C4A H4A . . 119.5
C6A C5A C4A . . 118.(3)
C6A C5A H5A . . 120.9
C4A C5A H5A . . 120.9
C5A C6A C1A . . 120.(3)
C5A C6A H6A . . 119.9
C1A C6A H6A . . 119.9
C2B C1B C6B . . 119.(2)
C2B C1B P1 . . 121.(2)
C6B C1B P1 . . 119.9(19)
C3B C2B C1B . . 120.(3)
C3B C2B H2B . . 120.0
C1B C2B H2B . . 120.0
C2B C3B C4B . . 122.(3)
C2B C3B H3B . . 119.1
C4B C3B H3B . . 119.1
C5B C4B C3B . . 120.(3)
C5B C4B H4B . . 120.2
C3B C4B H4B . . 120.2
C6B C5B C4B . . 119.(3)
C6B C5B H5B . . 120.3
C4B C5B H5B . . 120.3
C5B C6B C1B . . 120.(2)
C5B C6B H6B . . 119.9
C1B C6B H6B . . 119.9
C6C C1C C2C . . 118.(2)
C6C C1C P2 . . 119.6(19)
C2C C1C P2 . . 123.(2)
C3C C2C C1C . . 119.(3)
C3C C2C H2C . . 120.4
C1C C2C H2C . . 120.4
C4C C3C C2C . . 122.(3)
C4C C3C H3C . . 118.9
C2C C3C H3C . . 118.9
C3C C4C C5C . . 118.(3)
C3C C4C H4C . . 121.0
C5C C4C H4C . . 121.0
C6C C5C C4C . . 122.(3)
C6C C5C H5C . . 118.8
C4C C5C H5C . . 118.8
C5C C6C C1C . . 120.(2)
C5C C6C H6C . . 119.8
C1C C6C H6C . . 119.8
C2D C1D C6D . . 117.(3)
C2D C1D P2 . . 122.(2)
C6D C1D P2 . . 121.(2)
C1D C2D C3D . . 123.(3)
C1D C2D H2D . . 118.6
C3D C2D H2D . . 118.6
C4D C3D C2D . . 118.(3)
C4D C3D H3D . . 120.9
C2D C3D H3D . . 120.9
C3D C4D C5D . . 123.(3)
C3D C4D H4D . . 118.5
C5D C4D H4D . . 118.5
C6D C5D C4D . . 118.(3)
C6D C5D H5D . . 120.9
C4D C5D H5D . . 120.9
C5D C6D C1D . . 120.(3)
C5D C6D H6D . . 119.9
C1D C6D H6D . . 119.9
C6E C1E C2E . . 119.(3)
C6E C1E P3 . . 123.(2)
C2E C1E P3 . . 118.(2)
C3E C2E C1E . . 120.(3)
C3E C2E H2E . . 119.9
C1E C2E H2E . . 119.9
C4E C3E C2E . . 119.(3)
C4E C3E H3E . . 120.3
C2E C3E H3E . . 120.3
C3E C4E C5E . . 122.(3)
C3E C4E H4E . . 119.2
C5E C4E H4E . . 119.2
C6E C5E C4E . . 119.(3)
C6E C5E H5E . . 120.7
C4E C5E H5E . . 120.7
C5E C6E C1E . . 121.(3)
C5E C6E H6E . . 119.5
C1E C6E H6E . . 119.5
C2F C1F C6F . . 119.(3)
C2F C1F P3 . . 124.(3)
C6F C1F P3 . . 117.(2)
C1F C2F C3F . . 120.(3)
C1F C2F H2F . . 120.1
C3F C2F H2F . . 120.1
C4F C3F C2F . . 121.(3)
C4F C3F H3F . . 119.6
C2F C3F H3F . . 119.6
C5F C4F C3F . . 121.(3)
C5F C4F H4F . . 119.4
C3F C4F H4F . . 119.4
C4F C5F C6F . . 120.(4)
C4F C5F H5F . . 120.0
C6F C5F H5F . . 120.0
C5F C6F C1F . . 120.(3)
C5F C6F H6F . . 120.2
C1F C6F H6F . . 120.2
C2G C1G C6G . . 116.(3)
C2G C1G P4 . . 121.(2)
C6G C1G P4 . . 123.(2)
C3G C2G C1G . . 125.(3)
C3G C2G H2G . . 117.7
C1G C2G H2G . . 117.7
C2G C3G C4G . . 116.(3)
C2G C3G H3G . . 122.1
C4G C3G H3G . . 122.1
C5G C4G C3G . . 122.(3)
C5G C4G H4G . . 119.0
C3G C4G H4G . . 119.0
C6G C5G C4G . . 119.(3)
C6G C5G H5G . . 120.5
C4G C5G H5G . . 120.5
C5G C6G C1G . . 122.(3)
C5G C6G H6G . . 118.8
C1G C6G H6G . . 118.8
C6H C1H C2H . . 121.(3)
C6H C1H P4 . . 116.5(19)
C2H C1H P4 . . 122.(2)
C3H C2H C1H . . 117.(3)
C3H C2H H2H . . 121.3
C1H C2H H2H . . 121.3
C2H C3H C4H . . 123.(3)
C2H C3H H3H . . 118.7
C4H C3H H3H . . 118.7
C3H C4H C5H . . 121.(3)
C3H C4H H4H . . 119.5
C5H C4H H4H . . 119.5
C6H C5H C4H . . 118.(3)
C6H C5H H5H . . 121.2
C4H C5H H5H . . 121.2
C1H C6H C5H . . 120.(2)
C1H C6H H6H . . 120.0
C5H C6H H6H . . 120.0
C6I C1I C2I . . 119.(3)
C6I C1I P5 . . 123.(2)
C2I C1I P5 . . 118.(2)
C3I C2I C1I . . 121.(3)
C3I C2I H2I . . 119.6
C1I C2I H2I . . 119.6
C2I C3I C4I . . 119.(3)
C2I C3I H3I . . 120.5
C4I C3I H3I . . 120.5
C3I C4I C5I . . 121.(3)
C3I C4I H4I . . 119.6
C5I C4I H4I . . 119.6
C6I C5I C4I . . 117.(3)
C6I C5I H5I . . 121.3
C4I C5I H5I . . 121.3
C5I C6I C1I . . 123.(3)
C5I C6I H6I . . 118.4
C1I C6I H6I . . 118.4
C6J C1J C2J . . 120.(2)
C6J C1J P5 . . 124.(2)
C2J C1J P5 . . 116.2(18)
C3J C2J C1J . . 118.(3)
C3J C2J H2J . . 120.8
C1J C2J H2J . . 120.8
C2J C3J C4J . . 124.(3)
C2J C3J H3J . . 118.2
C4J C3J H3J . . 118.2
C3J C4J C5J . . 119.(3)
C3J C4J H4J . . 120.6
C5J C4J H4J . . 120.6
C6J C5J C4J . . 118.(3)
C6J C5J H5J . . 121.0
C4J C5J H5J . . 121.0
C1J C6J C5J . . 121.(3)
C1J C6J H6J . . 119.6
C5J C6J H6J . . 119.6
C2K C1K Au6 . . 175.(3)
C1K C2K C3K . . 173.(3)
C2X C1X P1 . . 114.3(16)
C2X C1X H1X1 . . 108.7
P1 C1X H1X1 . . 108.7
C2X C1X H1X2 . . 108.7
P1 C1X H1X2 . . 108.7
H1X1 C1X H1X2 . . 107.6
C1X C2X P5 . . 115.7(19)
C1X C2X H2X1 . . 108.3
P5 C2X H2X1 . . 108.3
C1X C2X H2X2 . . 108.3
P5 C2X H2X2 . . 108.3
H2X1 C2X H2X2 . . 107.4
C2Y C1Y P2 . . 115.8(17)
C2Y C1Y H1Y1 . . 108.3
P2 C1Y H1Y1 . . 108.3
C2Y C1Y H1Y2 . . 108.3
P2 C1Y H1Y2 . . 108.3
H1Y1 C1Y H1Y2 . . 107.4
C1Y C2Y P4 . . 112.7(17)
C1Y C2Y H2Y1 . . 109.1
P4 C2Y H2Y1 . . 109.1
C1Y C2Y H2Y2 . . 109.1
P4 C2Y H2Y2 . . 109.1
H2Y1 C2Y H2Y2 . . 107.8
C1Z C1Z P3 2_756 . 118.(2)
C1Z C1Z H1Z1 2_756 . 107.9
P3 C1Z H1Z1 . . 107.9
C1Z C1Z H1Z2 2_756 . 107.9
P3 C1Z H1Z2 . . 107.9
H1Z1 C1Z H1Z2 . . 107.2
C1B P1 C1A . . 103.8(11)
C1B P1 C1X . . 106.3(11)
C1A P1 C1X . . 105.4(11)
C1B P1 Au1 . . 111.9(9)
C1A P1 Au1 . . 120.4(8)
C1X P1 Au1 . . 108.1(8)
C1C P2 C1Y . . 105.7(12)
C1C P2 C1D . . 106.0(12)
C1Y P2 C1D . . 104.5(13)
C1C P2 Au2 . . 119.7(9)
C1Y P2 Au2 . . 108.3(7)
C1D P2 Au2 . . 111.5(9)
C1Z P3 C1F . . 104.1(13)
C1Z P3 C1E . . 105.1(14)
C1F P3 C1E . . 106.9(11)
C1Z P3 Au3 . . 107.9(9)
C1F P3 Au3 . . 113.6(10)
C1E P3 Au3 . . 118.0(9)
C1G P4 C2Y . . 106.6(12)
C1G P4 C1H . . 102.9(13)
C2Y P4 C1H . . 105.5(12)
C1G P4 Au4 . . 113.0(10)
C2Y P4 Au4 . . 107.2(8)
C1H P4 Au4 . . 120.8(8)
C2X P5 C1J . . 105.5(12)
C2X P5 C1I . . 102.9(12)
C1J P5 C1I . . 105.3(10)
C2X P5 Au5 . . 110.2(9)
C1J P5 Au5 . . 117.5(8)
C1I P5 Au5 . . 114.1(8)
F3A P1A F1A . . 90.7(8)
F3A P1A F4A . . 90.1(8)
F1A P1A F4A . . 90.4(8)
F3A P1A F5A . . 179.8(11)
F1A P1A F5A . . 89.5(8)
F4A P1A F5A . . 89.9(8)
F3A P1A F2A . . 90.3(8)
F1A P1A F2A . . 179.0(10)
F4A P1A F2A . . 89.9(8)
F5A P1A F2A . . 89.5(8)
F3A P1A F6A . . 90.2(8)
F1A P1A F6A . . 89.5(8)
F4A P1A F6A . . 179.7(11)
F5A P1A F6A . . 89.8(8)
F2A P1A F6A . . 90.2(8)
F2B P1B F2B . 7_656 180.0
F2B P1B F3B . 7_656 88.3(8)
F2B P1B F3B 7_656 7_656 91.7(8)
F2B P1B F3B . . 91.7(8)
F2B P1B F3B 7_656 . 88.3(8)
F3B P1B F3B 7_656 . 180.0
F2B P1B F1B . . 91.7(8)
F2B P1B F1B 7_656 . 88.3(8)
F3B P1B F1B 7_656 . 89.4(9)
F3B P1B F1B . . 90.6(9)
F2B P1B F1B . 7_656 88.3(8)
F2B P1B F1B 7_656 7_656 91.7(8)
F3B P1B F1B 7_656 7_656 90.6(9)
F3B P1B F1B . 7_656 89.4(9)
F1B P1B F1B . 7_656 180.0
C2V C1V H1V1 . . 109.5
C2V C1V H1V2 . . 109.5
H1V1 C1V H1V2 . . 109.5
C2V C1V H1V3 . . 109.5
H1V1 C1V H1V3 . . 109.5
H1V2 C1V H1V3 . . 109.5
N1V C2V C1V . . 129.(10)
C4V C3V H3V1 . . 109.5
C4V C3V H3V2 . . 109.5
H3V1 C3V H3V2 . . 109.5
C4V C3V H3V3 . . 109.5
H3V1 C3V H3V3 . . 109.5
H3V2 C3V H3V3 . . 109.5
N2V C4V C3V . . 164.(9)
C4W O1W C2W . . 115.(2)
C2W C1W H1W1 . . 109.5
C2W C1W H1W2 . . 109.5
H1W1 C1W H1W2 . . 109.5
C2W C1W H1W3 . . 109.5
H1W1 C1W H1W3 . . 109.5
H1W2 C1W H1W3 . . 109.5
O1W C2W C1W . . 104.9(19)
O1W C2W H2W1 . . 110.8
C1W C2W H2W1 . . 110.8
O1W C2W H2W2 . . 110.8
C1W C2W H2W2 . . 110.8
H2W1 C2W H2W2 . . 108.8
C4W C3W H3W1 . . 109.5
C4W C3W H3W2 . . 109.5
H3W1 C3W H3W2 . . 109.5
C4W C3W H3W3 . . 109.5
H3W1 C3W H3W3 . . 109.5
H3W2 C3W H3W3 . . 109.5
O1W C4W C3W . . 104.8(19)
O1W C4W H4W1 . . 110.8
C3W C4W H4W1 . . 110.8
O1W C4W H4W2 . . 110.8
C3W C4W H4W2 . . 110.8
H4W1 C4W H4W2 . . 108.9

loop_
_geom_bond_atom_site_label_1
_geom_bond_atom_site_label_2
_geom_bond_site_symmetry_2
_geom_bond_distance
C3K C4K . 1.39
C3K C8K . 1.39
C3K C2K . 1.54(4)
C4K C5K . 1.39
C4K H4K . 0.95
C5K C6K . 1.39
C5K H5K . 0.95
C6K C7K . 1.39
C6K H6K . 0.95
C7K C8K . 1.39
C7K H7K . 0.95
C8K H8K . 0.95
Au1 P1 . 2.275(7)
Au1 Au7 . 2.7673(15)
Au1 Au1 2_756 2.8610(16)
Au1 Au5 . 2.8643(12)
Au1 Au5 2_756 2.8776(12)
Au1 Au2 . 2.8940(13)
Au1 Au6 . 2.9524(13)
Au2 P2 . 2.277(6)
Au2 Au7 . 2.7498(8)
Au2 Au4 . 2.8621(13)
Au2 Au6 . 2.9057(12)
Au2 Au5 . 2.9206(13)
Au2 Au3 2_756 2.9325(13)
Au3 P3 . 2.289(8)
Au3 Au7 . 2.7495(15)
Au3 Au3 2_756 2.8681(17)
Au3 Au6 2_756 2.8770(14)
Au3 Au4 . 2.8977(12)
Au3 Au4 2_756 2.9075(13)
Au3 Au2 2_756 2.9325(13)
Au4 P4 . 2.288(6)
Au4 Au7 . 2.7705(11)
Au4 Au3 2_756 2.9075(13)
Au4 Au5 . 2.9258(14)
Au4 Au6 2_756 2.9354(12)
Au5 P5 . 2.267(7)
Au5 Au7 . 2.7497(11)
Au5 Au6 2_756 2.8735(12)
Au5 Au1 2_756 2.8776(12)
Au6 C1K . 2.01(2)
Au6 Au7 . 2.7570(8)
Au6 Au5 2_756 2.8735(12)
Au6 Au3 2_756 2.8769(14)
Au6 Au4 2_756 2.9355(12)
Au7 Au3 2_756 2.7494(15)
Au7 Au5 2_756 2.7498(11)
Au7 Au2 2_756 2.7499(8)
Au7 Au6 2_756 2.7570(8)
Au7 Au1 2_756 2.7674(15)
Au7 Au4 2_756 2.7705(11)
C1A C6A . 1.36(3)
C1A C2A . 1.38(4)
C1A P1 . 1.83(3)
C2A C3A . 1.38(4)
C2A H2A . 0.95
C3A C4A . 1.30(4)
C3A H3A . 0.95
C4A C5A . 1.37(4)
C4A H4A . 0.95
C5A C6A . 1.35(4)
C5A H5A . 0.95
C6A H6A . 0.95
C1B C2B . 1.38(3)
C1B C6B . 1.42(4)
C1B P1 . 1.81(2)
C2B C3B . 1.36(4)
C2B H2B . 0.95
C3B C4B . 1.40(4)
C3B H3B . 0.95
C4B C5B . 1.39(4)
C4B H4B . 0.95
C5B C6B . 1.39(3)
C5B H5B . 0.95
C6B H6B . 0.95
C1C C6C . 1.39(4)
C1C C2C . 1.40(3)
C1C P2 . 1.83(3)
C2C C3C . 1.36(4)
C2C H2C . 0.95
C3C C4C . 1.35(4)
C3C H3C . 0.95
C4C C5C . 1.37(3)
C4C H4C . 0.95
C5C C6C . 1.33(3)
C5C H5C . 0.95
C6C H6C . 0.95
C1D C2D . 1.34(4)
C1D C6D . 1.42(3)
C1D P2 . 1.83(3)
C2D C3D . 1.39(4)
C2D H2D . 0.95
C3D C4D . 1.31(4)
C3D H3D . 0.95
C4D C5D . 1.39(4)
C4D H4D . 0.95
C5D C6D . 1.35(4)
C5D H5D . 0.95
C6D H6D . 0.95
C1E C6E . 1.36(4)
C1E C2E . 1.41(4)
C1E P3 . 1.83(3)
C2E C3E . 1.34(4)
C2E H2E . 0.95
C3E C4E . 1.34(4)
C3E H3E . 0.95
C4E C5E . 1.41(5)
C4E H4E . 0.95
C5E C6E . 1.33(4)
C5E H5E . 0.95
C6E H6E . 0.95
C1F C2F . 1.36(4)
C1F C6F . 1.43(4)
C1F P3 . 1.81(3)
C2F C3F . 1.38(4)
C2F H2F . 0.95
C3F C4F . 1.34(4)
C3F H3F . 0.95
C4F C5F . 1.36(4)
C4F H4F . 0.95
C5F C6F . 1.36(4)
C5F H5F . 0.95
C6F H6F . 0.95
C1G C2G . 1.36(4)
C1G C6G . 1.40(4)
C1G P4 . 1.83(3)
C2G C3G . 1.35(4)
C2G H2G . 0.95
C3G C4G . 1.40(4)
C3G H3G . 0.95
C4G C5G . 1.36(5)
C4G H4G . 0.95
C5G C6G . 1.34(4)
C5G H5G . 0.95
C6G H6G . 0.95
C1H C6H . 1.37(4)
C1H C2H . 1.40(3)
C1H P4 . 1.86(3)
C2H C3H . 1.34(4)
C2H H2H . 0.95
C3H C4H . 1.34(4)
C3H H3H . 0.95
C4H C5H . 1.40(4)
C4H H4H . 0.95
C5H C6H . 1.38(4)
C5H H5H . 0.95
C6H H6H . 0.95
C1I C6I . 1.35(3)
C1I C2I . 1.43(3)
C1I P5 . 1.84(3)
C2I C3I . 1.34(3)
C2I H2I . 0.95
C3I C4I . 1.39(4)
C3I H3I . 0.95
C4I C5I . 1.44(4)
C4I H4I . 0.95
C5I C6I . 1.34(4)
C5I H5I . 0.95
C6I H6I . 0.95
C1J C6J . 1.32(3)
C1J C2J . 1.42(4)
C1J P5 . 1.82(2)
C2J C3J . 1.33(4)
C2J H2J . 0.95
C3J C4J . 1.33(4)
C3J H3J . 0.95
C4J C5J . 1.41(4)
C4J H4J . 0.95
C5J C6J . 1.41(3)
C5J H5J . 0.95
C6J H6J . 0.95
C1K C2K . 1.11(4)
C1X C2X . 1.54(3)
C1X P1 . 1.84(2)
C1X H1X1 . 0.99
C1X H1X2 . 0.99
C2X P5 . 1.82(3)
C2X H2X1 . 0.99
C2X H2X2 . 0.99
C1Y C2Y . 1.52(3)
C1Y P2 . 1.83(2)
C1Y H1Y1 . 0.99
C1Y H1Y2 . 0.99
C2Y P4 . 1.85(2)
C2Y H2Y1 . 0.99
C2Y H2Y2 . 0.99
C1Z C1Z 2_756 1.49(5)
C1Z P3 . 1.78(3)
C1Z H1Z1 . 0.99
C1Z H1Z2 . 0.99
P1A F3A . 1.621(16)
P1A F1A . 1.630(16)
P1A F4A . 1.632(16)
P1A F5A . 1.637(16)
P1A F2A . 1.633(16)
P1A F6A . 1.634(16)
P1B F2B . 1.605(14)
P1B F2B 7_656 1.605(14)
P1B F3B 7_656 1.612(15)
P1B F3B . 1.612(15)
P1B F1B . 1.625(16)
P1B F1B 7_656 1.626(16)
N1V C2V . 1.16(2)
N2V C4V . 1.171(19)
C1V C2V . 1.46(2)
C1V H1V1 . 0.98
C1V H1V2 . 0.98
C1V H1V3 . 0.98
C3V C4V . 1.474(19)
C3V H3V1 . 0.98
C3V H3V2 . 0.98
C3V H3V3 . 0.98
O1W C4W . 1.45(2)
O1W C2W . 1.45(2)
C1W C2W . 1.52(2)
C1W H1W1 . 0.98
C1W H1W2 . 0.98
C1W H1W3 . 0.98
C2W H2W1 . 0.99
C2W H2W2 . 0.99
C3W C4W . 1.53(2)
C3W H3W1 . 0.98
C3W H3W2 . 0.98
C3W H3W3 . 0.98
C4W H4W1 . 0.99
C4W H4W2 . 0.99
